data_1545520
loop_
_publ_author_name
'Noda, Hidetoshi'
'Amemiya, Fuyuki'
'Weidner, Karin'
'Kumagai, Naoya'
'Shibasaki, Masakatsu'

_publ_section_title
;
 Catalytic asymmetric synthesis of CF3-substituted tertiary propargylic
 alcohols via direct aldol reaction of \a-N3 amide
;
_journal_issue 4
_journal_name_full 'Chem. Sci.'
_journal_page_first 3260
_journal_paper_doi 10.1039/C7SC00330G
_journal_volume 8
_journal_year 2017
_chemical_absolute_configuration 'CHOOSE rm ad rmad syn or unk'
_chemical_formula_moiety 'C19 H13 Cl F3 N5 O2'
_chemical_formula_sum 'C19 H13 Cl F3 N5 O2'
_chemical_formula_weight 435.79
_space_group_crystal_system orthorhombic
_space_group_IT_number 19
_space_group_name_Hall 'P 2ac 2ab'
_space_group_name_H-M_alt 'P 21 21 21'
_symmetry_space_group_name_Hall 'P 2ac 2ab'
_symmetry_space_group_name_H-M 'P 21 21 21'
_atom_sites_solution_hydrogens geom
_atom_sites_solution_primary direct
_atom_sites_solution_secondary difmap
_audit_update_record
;
2016-08-13 deposited with the CCDC.
2017-02-23 downloaded from the CCDC.
;
_cell_angle_alpha 90.0000
_cell_angle_beta 90.0000
_cell_angle_gamma 90.0000
_cell_formula_units_Z 8
_cell_length_a 10.7343(3)
_cell_length_b 12.0336(3)
_cell_length_c 28.9712(7)
_cell_measurement_reflns_used 20122
_cell_measurement_temperature 93
_cell_measurement_theta_max 68.27
_cell_measurement_theta_min 3.05
_cell_volume 3742.28(17)
_computing_cell_refinement 'RAPID AUTO'
_computing_data_collection 'RAPID AUTO (Rigaku, ????)'
_computing_data_reduction 'RAPID AUTO'
_computing_molecular_graphics 'CrystalStructure 4.2'
_computing_publication_material 'CrystalStructure 4.2 (Rigaku, 2015)'
_computing_structure_refinement 'SHELXL Version 2014/7 (Sheldrick, 2008)'
_computing_structure_solution 'SHELXT Version 2014/5 (Sheldrick, 2014)'
_diffrn_ambient_temperature 93
_diffrn_detector_area_resol_mean 10.000
_diffrn_measured_fraction_theta_full 1.000
_diffrn_measured_fraction_theta_max 1.000
_diffrn_measurement_device_type 'Rigaku R-AXIS RAPID'
_diffrn_measurement_method \w
_diffrn_radiation_type 'Cu K\a'
_diffrn_radiation_wavelength 1.54187
_diffrn_reflns_av_R_equivalents 0.1480
_diffrn_reflns_Laue_measured_fraction_full 1.000
_diffrn_reflns_Laue_measured_fraction_max 1.000
_diffrn_reflns_limit_h_max 12
_diffrn_reflns_limit_h_min -12
_diffrn_reflns_limit_k_max 14
_diffrn_reflns_limit_k_min -14
_diffrn_reflns_limit_l_max 34
_diffrn_reflns_limit_l_min -34
_diffrn_reflns_number 42774
_diffrn_reflns_point_group_measured_fraction_full 0.999
_diffrn_reflns_point_group_measured_fraction_max 0.998
_diffrn_reflns_theta_full 67.687
_diffrn_reflns_theta_max 68.226
_diffrn_reflns_theta_min 3.051
_diffrn_standards_number 0
_exptl_absorpt_coefficient_mu 2.336
_exptl_absorpt_correction_T_max 0.792
_exptl_absorpt_correction_T_min 0.527
_exptl_absorpt_correction_type multi-scan
_exptl_absorpt_process_details 'ABSCOR (Rigaku, 1995)'
_exptl_crystal_colour colorless
_exptl_crystal_density_diffrn 1.547
_exptl_crystal_density_method 'not measured'
_exptl_crystal_description platelet
_exptl_crystal_F_000 1776.00
_exptl_crystal_size_max 0.200
_exptl_crystal_size_mid 0.200
_exptl_crystal_size_min 0.100
_refine_diff_density_max 0.56
_refine_diff_density_min -0.37
_refine_ls_abs_structure_details
;
 Flack x determined using 1173 quotients [(I+)-(I-)]/[(I+)+(I-)]
 (Parsons, Flack and Wagner, Acta Cryst. B69 (2013) 249-259).
;
_refine_ls_abs_structure_Flack 0.034(17)
_refine_ls_extinction_method none
_refine_ls_goodness_of_fit_ref 0.890
_refine_ls_hydrogen_treatment constr
_refine_ls_number_parameters 541
_refine_ls_number_reflns 6841
_refine_ls_number_restraints 0
_refine_ls_R_factor_all 0.0974
_refine_ls_R_factor_gt 0.0745
_refine_ls_shift/su_max 0.000
_refine_ls_structure_factor_coef Fsqd
_refine_ls_weighting_details 'w = 1/[\s^2^(Fo^2^)]'
_refine_ls_weighting_scheme calc
_refine_ls_wR_factor_gt 0.1069
_refine_ls_wR_factor_ref 0.1159
_reflns_Friedel_coverage 0.772
_reflns_Friedel_fraction_full 0.998
_reflns_Friedel_fraction_max 0.996
_reflns_number_gt 4658
_reflns_number_total 6841
_reflns_threshold_expression F^2^>2.0\s(F^2^)
_cod_data_source_file c7sc00330g2.cif
_cod_data_source_block 160413amemiya
_cod_depositor_comments 'Adding full bibliography for 1545518--1545520.cif.'
_cod_database_code 1545520

loop_
_space_group_symop_id
_space_group_symop_operation_xyz
1 +X,+Y,+Z
2 1/2-X,-Y,1/2+Z
3 1/2+X,1/2-Y,-Z
4 -X,1/2+Y,1/2-Z

loop_
_atom_site_label
_atom_site_type_symbol
_atom_site_fract_x
_atom_site_fract_y
_atom_site_fract_z
_atom_site_U_iso_or_equiv
_atom_site_adp_type
_atom_site_occupancy
_atom_site_site_symmetry_order
_atom_site_calc_flag
_atom_site_refinement_flags_posn
_atom_site_refinement_flags_adp
Cl1 Cl 0.04498(16) -0.16646(13) 0.56770(6) 0.0310(4) Uani 1 1 d . .
Cl2 Cl 0.84583(16) 0.86301(14) 0.67591(6) 0.0320(4) Uani 1 1 d . .
F1 F 0.3589(3) 0.4601(3) 0.66594(12) 0.0312(10) Uani 1 1 d . .
F2 F 0.5598(4) 0.2080(3) 0.74647(12) 0.0377(11) Uani 1 1 d . .
F3 F 0.3302(4) 0.6357(3) 0.65774(12) 0.0390(11) Uani 1 1 d . .
F4 F 0.1753(4) 0.5306(3) 0.67533(13) 0.0355(10) Uani 1 1 d . .
F5 F 0.6087(4) 0.0376(3) 0.73102(13) 0.0405(11) Uani 1 1 d . .
F6 F 0.7528(4) 0.1570(3) 0.74452(12) 0.0387(11) Uani 1 1 d . .
O7 O 0.5361(4) -0.0302(4) 0.63621(16) 0.0377(13) Uani 1 1 d . .
O8 O 0.7350(4) 0.0998(4) 0.65192(14) 0.0290(12) Uani 1 1 d . .
H8 H 0.7268 0.1012 0.6231 0.035 Uiso 1 1 calc R U
O9 O 0.1602(4) 0.5978(4) 0.58476(15) 0.0296(12) Uani 1 1 d . .
H9 H 0.1895 0.6621 0.5878 0.036 Uiso 1 1 calc R U
O10 O 0.3499(4) 0.7266(4) 0.56495(15) 0.0292(11) Uani 1 1 d . .
N11 N 0.6291(5) 0.4762(5) 0.55556(18) 0.0251(14) Uani 1 1 d . .
N12 N 0.5450(5) 0.6618(4) 0.55968(17) 0.0218(13) Uani 1 1 d . .
N13 N 0.3567(5) 0.0199(4) 0.67019(18) 0.0232(13) Uani 1 1 d . .
N14 N 0.3535(5) 0.4908(4) 0.52180(18) 0.0263(14) Uani 1 1 d . .
N17 N 0.2672(5) 0.1976(5) 0.68983(18) 0.0267(15) Uani 1 1 d . .
N18 N 0.3850(5) 0.3918(5) 0.51527(19) 0.0289(15) Uani 1 1 d . .
N19 N 0.4086(6) 0.3039(5) 0.50431(19) 0.0379(17) Uani 1 1 d . .
N21 N 0.5740(6) 0.1453(6) 0.5739(2) 0.0457(18) Uani 1 1 d . .
N58 N 0.6183(7) 0.1059(7) 0.5426(2) 0.065(2) Uani 1 1 d . .
N59 N 0.5178(5) 0.2049(5) 0.6024(2) 0.0360(17) Uani 1 1 d . .
C15 C 0.2594(6) 0.0890(6) 0.6876(2) 0.0234(16) Uani 1 1 d . .
C16 C 0.1977(6) 0.4055(6) 0.5931(2) 0.0192(15) Uani 1 1 d . .
C20 C 0.1969(6) 0.0108(5) 0.5633(2) 0.0218(16) Uani 1 1 d . .
H20 H 0.2584 -0.0398 0.5527 0.026 Uiso 1 1 calc R U
C22 C 0.2782(7) 0.5365(6) 0.6498(2) 0.0276(17) Uani 1 1 d . .
C23 C 0.0554(7) 0.0772(6) 0.7174(2) 0.0296(18) Uani 1 1 d . .
H23 H -0.0162 0.0371 0.7271 0.035 Uiso 1 1 calc R U
C24 C 0.2238(6) 0.1227(5) 0.5681(2) 0.0222(16) Uani 1 1 d . .
H24 H 0.3043 0.1494 0.5601 0.027 Uiso 1 1 calc R U
C25 C 0.0791(6) -0.0254(5) 0.5744(2) 0.0225(16) Uani 1 1 d . .
C26 C 0.8528(6) 0.4646(6) 0.5444(2) 0.0264(16) Uani 1 1 d . .
H26 H 0.9246 0.4192 0.5412 0.032 Uiso 1 1 calc R U
C27 C 0.6455(6) 0.5857(6) 0.5545(2) 0.0229(16) Uani 1 1 d . .
C28 C 0.1341(6) 0.1967(6) 0.5844(2) 0.0223(16) Uani 1 1 d . .
C29 C 0.0165(6) 0.1575(6) 0.5960(2) 0.0231(16) Uani 1 1 d . .
H29 H -0.0447 0.2069 0.6078 0.028 Uiso 1 1 calc R U
C30 C -0.0111(6) 0.0457(5) 0.5902(2) 0.0223(16) Uani 1 1 d . .
H30 H -0.0921 0.0186 0.5971 0.027 Uiso 1 1 calc R U
C31 C 0.7577(6) 0.6426(6) 0.5488(2) 0.0243(16) Uani 1 1 d . .
C32 C 0.4224(6) 0.6464(6) 0.5652(2) 0.0261(16) Uani 1 1 d . .
C33 C 0.6473(6) 0.1729(6) 0.6723(2) 0.0256(16) Uani 1 1 d . .
C34 C 0.1639(7) 0.2482(6) 0.7062(2) 0.0278(17) Uani 1 1 d . .
H34 H 0.1645 0.3269 0.7085 0.033 Uiso 1 1 calc R U
C35 C 0.4689(7) 0.0439(6) 0.6525(2) 0.0278(17) Uani 1 1 d . .
C36 C 0.2501(6) 0.5192(6) 0.5984(2) 0.0227(16) Uani 1 1 d . .
C37 C 0.7374(6) 0.4181(6) 0.5501(2) 0.0239(16) Uani 1 1 d . .
H37 H 0.7324 0.3393 0.5502 0.029 Uiso 1 1 calc R U
C39 C 0.6911(6) 0.2892(6) 0.6687(2) 0.0220(16) Uani 1 1 d . .
C40 C 0.3745(6) 0.5270(6) 0.5703(2) 0.0237(16) Uani 1 1 d . .
H40 H 0.4398 0.4795 0.5850 0.028 Uiso 1 1 calc R U
C41 C 0.7510(7) 0.4999(6) 0.6701(2) 0.0250(17) Uani 1 1 d . .
C42 C 0.9007(6) 0.6473(6) 0.6603(2) 0.0247(16) Uani 1 1 d . .
H42 H 0.9819 0.6721 0.6523 0.030 Uiso 1 1 calc R U
C43 C 0.6611(6) 0.5772(6) 0.6823(2) 0.0293(18) Uani 1 1 d . .
H43 H 0.5792 0.5535 0.6899 0.035 Uiso 1 1 calc R U
C44 C 0.5919(6) 0.7771(6) 0.5532(2) 0.0302(18) Uani 1 1 d . .
H44A H 0.5677 0.8248 0.5795 0.036 Uiso 1 1 calc R U
H44B H 0.5583 0.8098 0.5244 0.036 Uiso 1 1 calc R U
C45 C 0.7213(6) 0.3833(6) 0.6692(2) 0.0269(17) Uani 1 1 d . .
C46 C 0.1673(6) 0.3112(6) 0.5895(2) 0.0233(16) Uani 1 1 d . .
C47 C 0.8627(6) 0.5798(6) 0.5434(2) 0.0273(17) Uani 1 1 d . .
H47 H 0.9414 0.6143 0.5389 0.033 Uiso 1 1 calc R U
C48 C 0.6907(6) 0.6880(6) 0.6833(2) 0.0283(18) Uani 1 1 d . .
H48 H 0.6287 0.7412 0.6911 0.034 Uiso 1 1 calc R U
C49 C 0.1578(6) 0.0230(6) 0.7009(2) 0.0256(17) Uani 1 1 d . .
C50 C 0.5166(6) 0.1647(6) 0.6511(2) 0.0245(17) Uani 1 1 d . .
H50 H 0.4585 0.2124 0.6694 0.029 Uiso 1 1 calc R U
C51 C 0.6421(7) 0.1449(6) 0.7240(2) 0.0306(17) Uani 1 1 d . .
C52 C 0.8098(6) 0.7227(5) 0.6730(2) 0.0244(16) Uani 1 1 d . .
C53 C 0.0586(7) 0.1931(6) 0.7196(2) 0.0311(18) Uani 1 1 d . .
H53 H -0.0118 0.2334 0.7303 0.037 Uiso 1 1 calc R U
C54 C 0.1876(6) -0.0977(6) 0.6942(2) 0.0341(19) Uani 1 1 d . .
H54A H 0.1245 -0.1339 0.6743 0.041 Uiso 1 1 calc R U
H54B H 0.1904 -0.1369 0.7243 0.041 Uiso 1 1 calc R U
C55 C 0.3155(6) -0.0986(6) 0.6710(2) 0.0308(18) Uani 1 1 d . .
H55A H 0.3749 -0.1446 0.6889 0.037 Uiso 1 1 calc R U
H55B H 0.3095 -0.1286 0.6393 0.037 Uiso 1 1 calc R U
C56 C 0.8720(6) 0.5362(6) 0.6593(2) 0.0282(18) Uani 1 1 d . .
H56 H 0.9342 0.4835 0.6512 0.034 Uiso 1 1 calc R U
C57 C 0.7341(6) 0.7651(6) 0.5504(2) 0.0279(17) Uani 1 1 d . .
H57A H 0.7668 0.8018 0.5223 0.034 Uiso 1 1 calc R U
H57B H 0.7743 0.7987 0.5778 0.034 Uiso 1 1 calc R U

loop_
_atom_site_aniso_label
_atom_site_aniso_U_11
_atom_site_aniso_U_22
_atom_site_aniso_U_33
_atom_site_aniso_U_23
_atom_site_aniso_U_13
_atom_site_aniso_U_12
Cl1 0.0281(10) 0.0168(9) 0.0480(11) -0.0016(8) 0.0030(9) -0.0025(8)
Cl2 0.0345(10) 0.0219(10) 0.0395(10) -0.0009(8) 0.0011(9) -0.0031(9)
F1 0.034(2) 0.029(2) 0.031(2) 0.0012(19) -0.0036(19) -0.004(2)
F2 0.033(3) 0.043(3) 0.037(2) -0.001(2) 0.010(2) 0.000(2)
F3 0.048(3) 0.032(3) 0.037(2) -0.007(2) 0.006(2) -0.017(2)
F4 0.031(2) 0.035(3) 0.040(2) -0.004(2) 0.009(2) -0.003(2)
F5 0.048(3) 0.028(3) 0.045(3) 0.011(2) -0.002(2) -0.006(2)
F6 0.032(2) 0.045(3) 0.040(3) 0.008(2) -0.007(2) -0.010(2)
O7 0.032(3) 0.022(3) 0.059(4) -0.014(2) 0.007(3) -0.003(3)
O8 0.032(3) 0.028(3) 0.027(3) -0.003(2) 0.004(2) 0.005(2)
O9 0.024(3) 0.014(3) 0.051(3) -0.003(2) -0.005(2) 0.001(2)
O10 0.025(3) 0.020(3) 0.043(3) 0.000(2) 0.000(2) 0.000(2)
N11 0.025(3) 0.023(3) 0.027(3) -0.001(3) 0.003(3) -0.004(3)
N12 0.017(3) 0.023(3) 0.026(3) -0.003(3) 0.005(3) -0.001(3)
N13 0.017(3) 0.017(3) 0.036(3) -0.001(3) 0.000(3) -0.004(3)
N14 0.036(4) 0.018(3) 0.025(3) -0.003(2) 0.000(3) 0.000(3)
N17 0.029(4) 0.023(4) 0.028(4) -0.001(3) 0.004(3) -0.005(3)
N18 0.037(4) 0.023(4) 0.026(4) 0.001(3) 0.004(3) -0.009(3)
N19 0.059(5) 0.025(4) 0.031(4) -0.004(3) 0.011(3) -0.009(3)
N21 0.043(4) 0.058(5) 0.035(4) -0.001(4) 0.006(3) -0.016(4)
N58 0.076(6) 0.083(7) 0.035(4) -0.008(4) 0.018(4) 0.014(5)
N59 0.031(4) 0.043(5) 0.034(4) -0.003(3) -0.002(3) -0.005(3)
C15 0.024(4) 0.031(4) 0.015(4) 0.002(3) 0.002(3) 0.007(4)
C16 0.016(4) 0.020(4) 0.022(4) -0.002(3) 0.002(3) 0.001(3)
C20 0.024(4) 0.018(4) 0.023(4) -0.003(3) 0.005(3) 0.003(3)
C22 0.032(5) 0.015(4) 0.035(5) -0.004(3) 0.006(3) -0.003(3)
C23 0.024(4) 0.037(5) 0.028(4) 0.002(3) 0.001(3) -0.011(4)
C24 0.014(4) 0.028(4) 0.025(4) 0.002(3) 0.001(3) -0.005(3)
C25 0.030(4) 0.014(4) 0.024(4) 0.001(3) -0.003(3) -0.001(3)
C26 0.021(4) 0.031(4) 0.027(4) -0.002(3) -0.003(3) 0.003(4)
C27 0.023(4) 0.033(4) 0.013(3) -0.003(3) 0.004(3) 0.001(4)
C28 0.036(4) 0.019(4) 0.012(3) -0.001(3) -0.001(3) -0.009(3)
C29 0.025(4) 0.019(4) 0.025(4) -0.001(3) 0.001(3) 0.002(3)
C30 0.021(4) 0.018(4) 0.027(4) 0.000(3) 0.000(3) -0.003(3)
C31 0.026(4) 0.025(4) 0.022(4) -0.003(3) 0.000(3) -0.001(3)
C32 0.032(4) 0.022(4) 0.024(4) -0.001(3) -0.002(3) -0.007(3)
C33 0.026(4) 0.019(4) 0.031(4) -0.001(3) 0.003(3) -0.002(3)
C34 0.036(5) 0.021(4) 0.027(4) 0.002(3) 0.003(3) 0.001(4)
C35 0.026(4) 0.027(5) 0.030(4) -0.005(3) 0.001(3) -0.001(4)
C36 0.016(4) 0.021(4) 0.031(4) -0.001(3) -0.001(3) -0.002(3)
C37 0.030(4) 0.017(4) 0.024(4) -0.002(3) 0.000(3) 0.001(3)
C39 0.018(4) 0.015(4) 0.033(4) 0.001(3) -0.001(3) -0.001(3)
C40 0.020(4) 0.025(4) 0.027(4) -0.002(3) 0.002(3) 0.002(3)
C41 0.031(4) 0.023(4) 0.021(4) 0.002(3) 0.001(3) -0.005(3)
C42 0.025(4) 0.016(4) 0.033(4) 0.000(3) 0.006(3) -0.001(3)
C43 0.018(4) 0.033(5) 0.037(5) -0.001(3) 0.007(3) -0.006(4)
C44 0.034(4) 0.021(4) 0.036(4) -0.004(3) -0.006(4) -0.004(3)
C45 0.024(4) 0.032(5) 0.025(4) -0.001(3) -0.004(3) 0.003(3)
C46 0.020(4) 0.027(4) 0.023(4) -0.002(3) -0.004(3) 0.000(3)
C47 0.019(4) 0.036(5) 0.027(4) -0.001(3) 0.000(3) -0.005(4)
C48 0.023(4) 0.027(5) 0.035(5) -0.002(3) 0.004(3) 0.002(3)
C49 0.021(4) 0.034(5) 0.021(4) 0.002(3) 0.002(3) -0.003(4)
C50 0.027(4) 0.020(4) 0.027(4) -0.005(3) 0.004(3) -0.001(3)
C51 0.033(4) 0.020(4) 0.038(5) 0.001(4) 0.006(4) -0.004(4)
C52 0.031(4) 0.015(4) 0.028(4) 0.000(3) -0.002(3) -0.007(3)
C53 0.028(4) 0.037(5) 0.028(4) -0.007(3) 0.007(3) -0.002(4)
C54 0.031(5) 0.026(5) 0.046(5) 0.000(4) -0.006(4) -0.006(4)
C55 0.036(4) 0.011(4) 0.046(5) -0.001(3) -0.006(4) -0.006(3)
C56 0.032(5) 0.020(4) 0.032(4) 0.001(3) -0.002(3) 0.004(4)
C57 0.023(4) 0.028(4) 0.032(4) 0.001(3) 0.002(3) -0.005(4)

loop_
_atom_type_symbol
_atom_type_description
_atom_type_scat_dispersion_real
_atom_type_scat_dispersion_imag
_atom_type_scat_source
C C 0.0181 0.0091
;
International Tables for Crystallography
(Vol. C, Tables 4.2.6.8 and 6.1.1.4)
;
H H 0.0000 0.0000
;
International Tables for Crystallography
(Vol. C, Table 6.1.1.4)
;
Cl Cl 0.3639 0.7018
;
International Tables for Crystallography
(Vol. C, Tables 4.2.6.8 and 6.1.1.4)
;
F F 0.0727 0.0534
;
International Tables for Crystallography
(Vol. C, Tables 4.2.6.8 and 6.1.1.4)
;
N N 0.0311 0.0180
;
International Tables for Crystallography
(Vol. C, Tables 4.2.6.8 and 6.1.1.4)
;
O O 0.0492 0.0322
;
International Tables for Crystallography
(Vol. C, Tables 4.2.6.8 and 6.1.1.4)
;

loop_
_geom_angle_atom_site_label_1
_geom_angle_atom_site_label_2
_geom_angle_atom_site_label_3
_geom_angle
C33 O8 H8 109.5
C36 O9 H9 109.5
C27 N11 C37 113.1(6)
C32 N12 C27 131.9(6)
C32 N12 C44 118.5(6)
C27 N12 C44 109.3(5)
C35 N13 C15 131.8(6)
C35 N13 C55 118.6(6)
C15 N13 C55 109.5(5)
N18 N14 C40 112.3(5)
C15 N17 C34 114.5(6)
N19 N18 N14 172.1(7)
N58 N21 N59 167.5(9)
N21 N59 C50 116.3(7)
N17 C15 C49 126.9(7)
N17 C15 N13 123.5(7)
C49 C15 N13 109.6(6)
C46 C16 C36 173.7(7)
C25 C20 C24 118.5(6)
C25 C20 H20 120.7
C24 C20 H20 120.7
F4 C22 F3 107.3(5)
F4 C22 F1 107.7(6)
F3 C22 F1 106.3(6)
F4 C22 C36 111.7(6)
F3 C22 C36 111.8(6)
F1 C22 C36 111.8(5)
C49 C23 C53 118.2(7)
C49 C23 H23 120.9
C53 C23 H23 120.9
C20 C24 C28 120.7(6)
C20 C24 H24 119.6
C28 C24 H24 119.6
C30 C25 C20 121.9(6)
C30 C25 Cl1 119.7(5)
C20 C25 Cl1 118.4(5)
C37 C26 C47 118.7(7)
C37 C26 H26 120.7
C47 C26 H26 120.7
N11 C27 C31 127.1(7)
N11 C27 N12 122.4(6)
C31 C27 N12 110.6(6)
C29 C28 C24 119.5(6)
C29 C28 C46 121.9(7)
C24 C28 C46 118.5(6)
C30 C29 C28 119.6(6)
C30 C29 H29 120.2
C28 C29 H29 120.2
C25 C30 C29 119.7(6)
C25 C30 H30 120.2
C29 C30 H30 120.2
C47 C31 C27 117.1(7)
C47 C31 C57 133.5(7)
C27 C31 C57 109.5(6)
O10 C32 N12 120.6(6)
O10 C32 C40 121.2(6)
N12 C32 C40 118.1(6)
O8 C33 C39 110.2(6)
O8 C33 C50 113.6(5)
C39 C33 C50 108.8(6)
O8 C33 C51 107.2(6)
C39 C33 C51 106.7(5)
C50 C33 C51 110.1(6)
N17 C34 C53 124.1(7)
N17 C34 H34 118.0
C53 C34 H34 118.0
O7 C35 N13 120.8(7)
O7 C35 C50 118.3(6)
N13 C35 C50 120.8(6)
O9 C36 C16 109.2(5)
O9 C36 C22 108.5(5)
C16 C36 C22 107.4(5)
O9 C36 C40 113.4(5)
C16 C36 C40 108.9(5)
C22 C36 C40 109.2(5)
N11 C37 C26 125.0(7)
N11 C37 H37 117.5
C26 C37 H37 117.5
C45 C39 C33 174.5(8)
N14 C40 C32 103.4(5)
N14 C40 C36 110.2(5)
C32 C40 C36 113.1(5)
N14 C40 H40 110.0
C32 C40 H40 110.0
C36 C40 H40 110.0
C43 C41 C56 119.4(7)
C43 C41 C45 120.3(7)
C56 C41 C45 120.3(7)
C56 C42 C52 119.1(6)
C56 C42 H42 120.4
C52 C42 H42 120.4
C48 C43 C41 119.8(7)
C48 C43 H43 120.1
C41 C43 H43 120.1
N12 C44 C57 104.8(6)
N12 C44 H44A 110.8
C57 C44 H44A 110.8
N12 C44 H44B 110.8
C57 C44 H44B 110.8
H44A C44 H44B 108.9
C39 C45 C41 176.9(8)
C16 C46 C28 178.3(8)
C31 C47 C26 119.0(7)
C31 C47 H47 120.5
C26 C47 H47 120.5
C43 C48 C52 120.3(7)
C43 C48 H48 119.8
C52 C48 H48 119.8
C23 C49 C15 116.9(7)
C23 C49 C54 132.8(7)
C15 C49 C54 110.3(6)
N59 C50 C33 110.5(5)
N59 C50 C35 109.6(5)
C33 C50 C35 110.7(6)
N59 C50 H50 108.7
C33 C50 H50 108.7
C35 C50 H50 108.7
F2 C51 F6 108.1(6)
F2 C51 F5 107.1(6)
F6 C51 F5 105.8(6)
F2 C51 C33 112.1(6)
F6 C51 C33 112.1(6)
F5 C51 C33 111.3(6)
C48 C52 C42 120.9(7)
C48 C52 Cl2 119.4(6)
C42 C52 Cl2 119.6(5)
C34 C53 C23 119.4(7)
C34 C53 H53 120.3
C23 C53 H53 120.3
C49 C54 C55 104.7(6)
C49 C54 H54A 110.8
C55 C54 H54A 110.8
C49 C54 H54B 110.8
C55 C54 H54B 110.8
H54A C54 H54B 108.9
N13 C55 C54 105.5(6)
N13 C55 H55A 110.6
C54 C55 H55A 110.6
N13 C55 H55B 110.6
C54 C55 H55B 110.6
H55A C55 H55B 108.8
C42 C56 C41 120.3(7)
C42 C56 H56 119.8
C41 C56 H56 119.8
C31 C57 C44 105.2(5)
C31 C57 H57A 110.7
C44 C57 H57A 110.7
C31 C57 H57B 110.7
C44 C57 H57B 110.7
H57A C57 H57B 108.8

loop_
_geom_bond_atom_site_label_1
_geom_bond_atom_site_label_2
_geom_bond_distance
Cl1 C25 1.747(6)
Cl2 C52 1.734(7)
F1 C22 1.347(7)
F2 C51 1.333(7)
F3 C22 1.338(7)
F4 C22 1.332(7)
F5 C51 1.356(7)
F6 C51 1.336(7)
O7 C35 1.241(7)
O8 C33 1.416(7)
O8 H8 0.8400
O9 C36 1.408(7)
O9 H9 0.8400
O10 C32 1.240(7)
N11 C27 1.330(8)
N11 C37 1.366(8)
N12 C32 1.338(8)
N12 C27 1.423(8)
N12 C44 1.487(8)
N13 C35 1.340(8)
N13 C15 1.427(8)
N13 C55 1.493(8)
N14 N18 1.253(7)
N14 C40 1.489(7)
N17 C15 1.311(8)
N17 C34 1.350(8)
N18 N19 1.134(7)
N21 N58 1.128(8)
N21 N59 1.251(8)
N59 C50 1.491(8)
C15 C49 1.403(9)
C16 C46 1.186(8)
C16 C36 1.487(9)
C20 C25 1.376(8)
C20 C24 1.384(8)
C20 H20 0.9500
C22 C36 1.532(9)
C23 C49 1.364(9)
C23 C53 1.397(9)
C23 H23 0.9500
C24 C28 1.395(8)
C24 H24 0.9500
C25 C30 1.371(8)
C26 C37 1.369(8)
C26 C47 1.390(9)
C26 H26 0.9500
C27 C31 1.395(8)
C28 C29 1.389(8)
C28 C46 1.430(8)
C29 C30 1.389(8)
C29 H29 0.9500
C30 H30 0.9500
C31 C47 1.366(9)
C31 C57 1.497(9)
C32 C40 1.534(8)
C33 C39 1.480(9)
C33 C50 1.536(8)
C33 C51 1.537(8)
C34 C53 1.367(8)
C34 H34 0.9500
C35 C50 1.541(9)
C36 C40 1.566(8)
C37 H37 0.9500
C39 C45 1.179(9)
C40 H40 1.0000
C41 C43 1.386(9)
C41 C56 1.406(9)
C41 C45 1.438(9)
C42 C56 1.373(8)
C42 C52 1.382(8)
C42 H42 0.9500
C43 C48 1.371(9)
C43 H43 0.9500
C44 C57 1.536(8)
C44 H44A 0.9900
C44 H44B 0.9900
C47 H47 0.9500
C48 C52 1.378(9)
C48 H48 0.9500
C49 C54 1.500(9)
C50 H50 1.0000
C53 H53 0.9500
C54 C55 1.529(9)
C54 H54A 0.9900
C54 H54B 0.9900
C55 H55A 0.9900
C55 H55B 0.9900
C56 H56 0.9500
C57 H57A 0.9900
C57 H57B 0.9900

loop_
_geom_hbond_atom_site_label_D
_geom_hbond_atom_site_label_H
_geom_hbond_atom_site_label_A
_geom_hbond_site_symmetry_A
_geom_hbond_distance_DA
_geom_hbond_distance_DH
_geom_hbond_distance_HA
_geom_hbond_angle_DHA
_geom_hbond_publ_flag
O8 H8 N21 . 2.898(8) 0.840 2.238 135.6 no
O8 H8 N59 . 3.015(7) 0.840 2.637 108.9 no
O9 H9 Cl1 1_565 3.134(5) 0.840 2.646 118.4 no
O9 H9 F3 . 2.830(6) 0.840 2.547 101.0 no
O9 H9 O10 . 2.623(6) 0.840 2.001 130.1 no

loop_
_geom_torsion_atom_site_label_1
_geom_torsion_atom_site_label_2
_geom_torsion_atom_site_label_3
_geom_torsion_atom_site_label_4
_geom_torsion
N58 N21 N59 C50 180(3)
C34 N17 C15 C49 -1.1(10)
C34 N17 C15 N13 178.3(5)
C35 N13 C15 N17 -1.4(11)
C55 N13 C15 N17 -178.0(6)
C35 N13 C15 C49 178.1(6)
C55 N13 C15 C49 1.4(7)
C25 C20 C24 C28 1.1(10)
C24 C20 C25 C30 -0.6(10)
C24 C20 C25 Cl1 179.3(5)
C37 N11 C27 C31 -0.2(9)
C37 N11 C27 N12 -179.8(5)
C32 N12 C27 N11 -1.7(10)
C44 N12 C27 N11 -175.5(5)
C32 N12 C27 C31 178.7(6)
C44 N12 C27 C31 4.9(7)
C20 C24 C28 C29 -0.2(10)
C20 C24 C28 C46 178.9(6)
C24 C28 C29 C30 -1.4(9)
C46 C28 C29 C30 179.6(6)
C20 C25 C30 C29 -0.9(10)
Cl1 C25 C30 C29 179.2(5)
C28 C29 C30 C25 1.9(9)
N11 C27 C31 C47 0.4(10)
N12 C27 C31 C47 -180.0(5)
N11 C27 C31 C57 -179.2(6)
N12 C27 C31 C57 0.4(7)
C27 N12 C32 O10 -173.6(6)
C44 N12 C32 O10 -0.2(9)
C27 N12 C32 C40 4.8(10)
C44 N12 C32 C40 178.1(5)
C15 N17 C34 C53 0.1(10)
C15 N13 C35 O7 -174.7(6)
C55 N13 C35 O7 1.7(10)
C15 N13 C35 C50 4.0(11)
C55 N13 C35 C50 -179.6(6)
F4 C22 C36 O9 56.0(7)
F3 C22 C36 O9 -64.3(7)
F1 C22 C36 O9 176.7(5)
F4 C22 C36 C16 -62.0(7)
F3 C22 C36 C16 177.8(6)
F1 C22 C36 C16 58.7(7)
F4 C22 C36 C40 -180.0(6)
F3 C22 C36 C40 59.8(7)
F1 C22 C36 C40 -59.2(7)
C27 N11 C37 C26 0.5(9)
C47 C26 C37 N11 -0.9(10)
N18 N14 C40 C32 140.8(6)
N18 N14 C40 C36 -98.0(7)
O10 C32 C40 N14 90.5(7)
N12 C32 C40 N14 -87.8(7)
O10 C32 C40 C36 -28.7(9)
N12 C32 C40 C36 153.0(5)
O9 C36 C40 N14 -68.9(7)
C16 C36 C40 N14 52.9(7)
C22 C36 C40 N14 170.0(5)
O9 C36 C40 C32 46.3(7)
C16 C36 C40 C32 168.2(5)
C22 C36 C40 C32 -74.8(7)
C56 C41 C43 C48 0.5(10)
C45 C41 C43 C48 179.6(6)
C32 N12 C44 C57 177.4(5)
C27 N12 C44 C57 -7.8(7)
C27 C31 C47 C26 -0.8(9)
C57 C31 C47 C26 178.7(7)
C37 C26 C47 C31 1.1(9)
C41 C43 C48 C52 -1.2(10)
C53 C23 C49 C15 0.4(9)
C53 C23 C49 C54 179.2(7)
N17 C15 C49 C23 0.9(10)
N13 C15 C49 C23 -178.5(5)
N17 C15 C49 C54 -178.2(6)
N13 C15 C49 C54 2.3(8)
N21 N59 C50 C33 69.5(8)
N21 N59 C50 C35 -52.7(8)
O8 C33 C50 N59 -66.8(8)
C39 C33 C50 N59 56.4(7)
C51 C33 C50 N59 173.1(5)
O8 C33 C50 C35 54.8(7)
C39 C33 C50 C35 178.0(5)
C51 C33 C50 C35 -65.4(7)
O7 C35 C50 N59 69.5(8)
N13 C35 C50 N59 -109.3(7)
O7 C35 C50 C33 -52.6(8)
N13 C35 C50 C33 128.6(7)
O8 C33 C51 F2 -178.8(5)
C39 C33 C51 F2 63.1(7)
C50 C33 C51 F2 -54.8(8)
O8 C33 C51 F6 59.5(7)
C39 C33 C51 F6 -58.6(7)
C50 C33 C51 F6 -176.5(6)
O8 C33 C51 F5 -58.8(7)
C39 C33 C51 F5 -176.9(6)
C50 C33 C51 F5 65.2(7)
C43 C48 C52 C42 1.9(11)
C43 C48 C52 Cl2 -178.4(5)
C56 C42 C52 C48 -1.9(10)
C56 C42 C52 Cl2 178.3(5)
N17 C34 C53 C23 1.1(11)
C49 C23 C53 C34 -1.3(10)
C23 C49 C54 C55 176.1(7)
C15 C49 C54 C55 -5.0(8)
C35 N13 C55 C54 178.3(6)
C15 N13 C55 C54 -4.5(7)
C49 C54 C55 N13 5.6(7)
C52 C42 C56 C41 1.3(10)
C43 C41 C56 C42 -0.6(10)
C45 C41 C56 C42 -179.7(6)
C47 C31 C57 C44 175.2(7)
C27 C31 C57 C44 -5.2(7)
N12 C44 C57 C31 7.8(7)
